data_1548128
loop_
_publ_author_name
'Wu, Yang'
'Yuan, Chunhao'
'Wang, Chang'
'Mao, Biming'
'Jia, Hao'
'Gao, Xing'
'Liao, Jianning'
'Jiang, Feng'
'Zhou, Leijie'
'Wang, Qijun'
'Guo, Hongchao'

_publ_section_title
;
 Palladium-Catalyzed [5 + 2] Cycloaddition of Vinyloxiranes with
 Sulfamate-Derived Cyclic Imines To Construct 1,3-Oxazepine Heterocycles.
;
_journal_issue 23
_journal_name_full 'Organic letters'
_journal_page_first 6268
_journal_page_last 6271
_journal_paper_doi 10.1021/acs.orglett.7b02704
_journal_volume 19
_journal_year 2017
_chemical_formula_moiety 'C18 H17 N O5 S'
_chemical_formula_sum 'C18 H17 N O5 S'
_chemical_formula_weight 359.38
_space_group_crystal_system monoclinic
_space_group_IT_number 14
_space_group_name_Hall '-P 2ybc'
_space_group_name_H-M_alt 'P 1 21/c 1'
_symmetry_space_group_name_Hall '-P 2ybc'
_symmetry_space_group_name_H-M 'P 1 21/c 1'
_atom_sites_solution_hydrogens geom
_atom_sites_solution_primary dual
_audit_creation_date 2017-06-09
_audit_creation_method
;
Olex2 1.2
(compiled 2017.03.28 svn.r3405 for OlexSys, GUI svn.r5337)
;
_audit_update_record
;
????
;
_cell_angle_alpha 90
_cell_angle_beta 95.70(3)
_cell_angle_gamma 90
_cell_formula_units_Z 4
_cell_length_a 6.3553(13)
_cell_length_b 14.813(3)
_cell_length_c 17.085(3)
_cell_measurement_reflns_used 4798
_cell_measurement_temperature 173(2)
_cell_measurement_theta_max 27.4692
_cell_measurement_theta_min 2.3961
_cell_volume 1600.4(5)
_computing_cell_refinement 'CrystalClear-SM Expert 2.0 r4 (Rigaku, 2009)'
_computing_data_collection 'CrystalClear-SM Expert 2.0 r4 (Rigaku, 2009)'
_computing_data_reduction 'CrystalClear-SM Expert 2.0 r4 (Rigaku, 2009)'
_computing_molecular_graphics 'Olex2 (Dolomanov et al., 2009)'
_computing_publication_material 'CIFTAB (Sheldrick, 2013)'
_computing_structure_refinement 'ShelXL (Sheldrick, 2015)'
_computing_structure_solution 'ShelXT (Sheldrick, 2015)'
_diffrn_ambient_temperature 173(2)
_diffrn_measured_fraction_theta_full 0.998
_diffrn_measured_fraction_theta_max 0.997
_diffrn_measurement_device_type 'Rigaku Saturn724+ (2x2 bin mode)'
_diffrn_measurement_method 'profile data from \w-scans'
_diffrn_radiation_monochromator 'Graphite Monochromator'
_diffrn_radiation_type MoK\a
_diffrn_radiation_wavelength 0.71073
_diffrn_reflns_av_R_equivalents 0.0595
_diffrn_reflns_av_unetI/netI 0.0548
_diffrn_reflns_Laue_measured_fraction_full 0.998
_diffrn_reflns_Laue_measured_fraction_max 0.997
_diffrn_reflns_limit_h_max 8
_diffrn_reflns_limit_h_min -8
_diffrn_reflns_limit_k_max 18
_diffrn_reflns_limit_k_min -19
_diffrn_reflns_limit_l_max 22
_diffrn_reflns_limit_l_min -21
_diffrn_reflns_number 12513
_diffrn_reflns_point_group_measured_fraction_full 0.998
_diffrn_reflns_point_group_measured_fraction_max 0.997
_diffrn_reflns_theta_full 25.242
_diffrn_reflns_theta_max 27.469
_diffrn_reflns_theta_min 2.750
_diffrn_source 'Sealed Tube'
_exptl_absorpt_coefficient_mu 0.233
_exptl_absorpt_correction_T_max 1.0000
_exptl_absorpt_correction_T_min 0.8005
_exptl_absorpt_correction_type multi-scan
_exptl_absorpt_process_details 'CrystalClear-SM Expert 2.0 r4 (Rigaku, 2009)'
_exptl_crystal_colour Colorless
_exptl_crystal_density_diffrn 1.491
_exptl_crystal_description block
_exptl_crystal_F_000 752
_exptl_crystal_size_max 0.247
_exptl_crystal_size_mid 0.176
_exptl_crystal_size_min 0.138
_refine_diff_density_max 0.253
_refine_diff_density_min -0.327
_refine_diff_density_rms 0.054
_refine_ls_extinction_method none
_refine_ls_goodness_of_fit_ref 1.230
_refine_ls_hydrogen_treatment constr
_refine_ls_matrix_type full
_refine_ls_number_parameters 227
_refine_ls_number_reflns 3659
_refine_ls_number_restraints 0
_refine_ls_restrained_S_all 1.230
_refine_ls_R_factor_all 0.0792
_refine_ls_R_factor_gt 0.0699
_refine_ls_shift/su_max 0.000
_refine_ls_shift/su_mean 0.000
_refine_ls_structure_factor_coef Fsqd
_refine_ls_weighting_details 'w=1/[\s^2^(Fo^2^)+(0.0147P)^2^+1.6677P] where P=(Fo^2^+2Fc^2^)/3'
_refine_ls_weighting_scheme calc
_refine_ls_wR_factor_gt 0.1207
_refine_ls_wR_factor_ref 0.1248
_reflns_Friedel_coverage 0.000
_reflns_number_gt 3326
_reflns_number_total 3659
_reflns_threshold_expression 'I > 2\s(I)'
_cod_data_source_file ol7b02704_si_004.cif
_cod_data_source_block sa5125
_cod_depositor_comments
;
The following automatic conversions were performed:

'_exptl_absorpt_correction_type' value 'Multi-scan' changed to
'multi-scan' according to
/home/data/users/saulius/crontab/automatic-downloads/rss-feeds/ACS/lib/dictionaries/cif_core.dic
dictionary named 'cif_core.dic' version 2.4.2 from 2011-04-26.

Automatic conversion script
Id: cif_fix_values 4973 2017-02-22 13:04:09Z antanas 

 Adding full bibliography for 1548127--1548130.cif.
;
_cod_original_cell_volume 1600.5(6)
_cod_database_code 1548128
_shelx_shelxl_version_number 2016/6
_shelx_space_group_comment
;
The symmetry employed for this shelxl refinement is uniquely defined
by the following loop, which should always be used as a source of
symmetry information in preference to the above space-group names.
They are only intended as comments.
;
_olex2_refinement_description
;
1. Fixed Uiso
 At 1.2 times of:
  All C(H) groups, All C(H,H) groups
 At 1.5 times of:
  All C(H,H,H) groups
2.a Ternary CH refined with riding coordinates:
 C8(H8), C11(H11)
2.b Secondary CH2 refined with riding coordinates:
 C9(H9A,H9B), C12(H12A,H12B)
2.c Aromatic/amide H refined with riding coordinates:
 C3(H3), C4(H4), C7(H7), C14(H14), C15(H15), C16(H16), C17(H17), C18(H18)
2.d Idealised Me refined as rotating group:
 C1(H1A,H1B,H1C)
;
_olex2_submission_special_instructions 'No special instructions were received'

loop_
_space_group_symop_operation_xyz
'x, y, z'
'-x, y+1/2, -z+1/2'
'-x, -y, -z'
'x, -y-1/2, z-1/2'

loop_
_atom_site_label
_atom_site_type_symbol
_atom_site_fract_x
_atom_site_fract_y
_atom_site_fract_z
_atom_site_U_iso_or_equiv
_atom_site_adp_type
_atom_site_occupancy
_atom_site_site_symmetry_order
_atom_site_calc_flag
_atom_site_refinement_flags_posn
S1 S 0.17307(11) 0.80682(5) 0.53765(4) 0.03061(18) Uani 1 1 d .
O1 O 0.3895(3) 0.59625(13) 0.58775(11) 0.0318(5) Uani 1 1 d .
O2 O 0.5680(3) 0.76735(12) 0.66234(10) 0.0269(4) Uani 1 1 d .
O3 O 0.1832(3) 0.91346(13) 0.53013(12) 0.0335(5) Uani 1 1 d .
O4 O 0.0435(3) 0.77699(15) 0.47006(13) 0.0413(5) Uani 1 1 d .
O5 O 0.1112(3) 0.78740(15) 0.61353(12) 0.0384(5) Uani 1 1 d .
N1 N 0.4174(3) 0.78173(15) 0.52874(13) 0.0258(5) Uani 1 1 d .
C1 C 0.8312(5) 1.1104(2) 0.71067(19) 0.0435(8) Uani 1 1 d .
H1A H 0.880770 1.156871 0.677902 0.065 Uiso 1 1 calc GR
H1B H 0.946508 1.071296 0.728521 0.065 Uiso 1 1 calc GR
H1C H 0.774777 1.137432 0.755198 0.065 Uiso 1 1 calc GR
C2 C 0.6606(5) 1.05642(19) 0.66416(16) 0.0314(6) Uani 1 1 d .
C3 C 0.4707(5) 1.0964(2) 0.63465(16) 0.0346(7) Uani 1 1 d .
H3 H 0.449517 1.157372 0.644184 0.041 Uiso 1 1 calc R
C4 C 0.3130(5) 1.04827(19) 0.59170(17) 0.0336(6) Uani 1 1 d .
H4 H 0.187150 1.076103 0.572571 0.040 Uiso 1 1 calc R
C5 C 0.3466(4) 0.95791(19) 0.57781(16) 0.0290(6) Uani 1 1 d .
C6 C 0.5312(4) 0.91451(18) 0.60620(15) 0.0265(6) Uani 1 1 d .
C7 C 0.6861(4) 0.96538(19) 0.64922(16) 0.0294(6) Uani 1 1 d .
H7 H 0.811345 0.937263 0.668662 0.035 Uiso 1 1 calc R
C8 C 0.5711(4) 0.81566(17) 0.59080(15) 0.0248(6) Uani 1 1 d .
H8 H 0.712461 0.809825 0.573073 0.030 Uiso 1 1 calc R
C9 C 0.6832(4) 0.68483(18) 0.66631(16) 0.0281(6) Uani 1 1 d .
H9A H 0.681474 0.661161 0.719174 0.034 Uiso 1 1 calc R
H9B H 0.829176 0.699059 0.659335 0.034 Uiso 1 1 calc R
C10 C 0.6140(4) 0.60954(18) 0.60945(15) 0.0256(6) Uani 1 1 d .
C11 C 0.5229(4) 0.61929(18) 0.52708(16) 0.0280(6) Uani 1 1 d .
H11 H 0.553240 0.568109 0.493639 0.034 Uiso 1 1 calc R
C12 C 0.4750(4) 0.70485(18) 0.48232(16) 0.0288(6) Uani 1 1 d .
H12A H 0.598142 0.721178 0.456104 0.035 Uiso 1 1 calc R
H12B H 0.360123 0.693246 0.441830 0.035 Uiso 1 1 calc R
C13 C 0.7325(4) 0.52416(18) 0.63209(15) 0.0261(6) Uani 1 1 d .
C14 C 0.9280(5) 0.5073(2) 0.60492(17) 0.0331(6) Uani 1 1 d .
H14 H 0.982985 0.547126 0.570138 0.040 Uiso 1 1 calc R
C15 C 1.0401(5) 0.4305(2) 0.63017(19) 0.0390(7) Uani 1 1 d .
H15 H 1.170122 0.418887 0.611640 0.047 Uiso 1 1 calc R
C16 C 0.9617(5) 0.3714(2) 0.68222(18) 0.0368(7) Uani 1 1 d .
H16 H 1.039179 0.320461 0.698911 0.044 Uiso 1 1 calc R
C17 C 0.7678(5) 0.38772(19) 0.70971(17) 0.0351(7) Uani 1 1 d .
H17 H 0.714137 0.347705 0.744670 0.042 Uiso 1 1 calc R
C18 C 0.6538(5) 0.46403(18) 0.68486(16) 0.0314(6) Uani 1 1 d .
H18 H 0.523741 0.475232 0.703535 0.038 Uiso 1 1 calc R

loop_
_atom_site_aniso_label
_atom_site_aniso_U_11
_atom_site_aniso_U_22
_atom_site_aniso_U_33
_atom_site_aniso_U_23
_atom_site_aniso_U_13
_atom_site_aniso_U_12
S1 0.0221(3) 0.0366(4) 0.0320(4) -0.0013(3) -0.0029(3) 0.0008(3)
O1 0.0237(10) 0.0354(11) 0.0354(11) 0.0044(9) -0.0011(8) -0.0046(8)
O2 0.0292(10) 0.0262(10) 0.0246(9) 0.0022(7) -0.0003(8) 0.0028(8)
O3 0.0278(10) 0.0332(11) 0.0377(11) -0.0016(9) -0.0065(9) 0.0067(8)
O4 0.0291(11) 0.0480(14) 0.0433(13) -0.0067(10) -0.0136(9) 0.0023(10)
O5 0.0267(10) 0.0518(14) 0.0372(12) 0.0025(10) 0.0057(9) -0.0026(10)
N1 0.0223(11) 0.0289(12) 0.0256(11) -0.0016(9) -0.0016(9) 0.0032(9)
C1 0.050(2) 0.0335(17) 0.0459(19) -0.0024(14) -0.0030(16) -0.0078(15)
C2 0.0384(16) 0.0285(15) 0.0276(14) 0.0021(11) 0.0041(12) -0.0021(13)
C3 0.0516(19) 0.0247(14) 0.0280(15) 0.0041(11) 0.0061(13) 0.0041(13)
C4 0.0387(16) 0.0312(15) 0.0305(15) 0.0055(12) 0.0014(12) 0.0105(13)
C5 0.0281(14) 0.0301(15) 0.0283(14) 0.0035(11) 0.0002(11) 0.0014(12)
C6 0.0278(14) 0.0262(14) 0.0254(13) 0.0041(10) 0.0030(11) 0.0006(11)
C7 0.0290(14) 0.0307(15) 0.0282(14) 0.0032(11) 0.0008(11) 0.0001(12)
C8 0.0204(12) 0.0273(14) 0.0258(13) 0.0018(11) -0.0016(10) 0.0004(11)
C9 0.0276(13) 0.0278(14) 0.0278(14) 0.0044(11) -0.0024(11) 0.0021(11)
C10 0.0227(13) 0.0267(14) 0.0273(14) 0.0034(11) 0.0019(11) -0.0029(11)
C11 0.0310(14) 0.0260(14) 0.0261(14) -0.0007(11) -0.0020(11) -0.0022(11)
C12 0.0321(14) 0.0296(15) 0.0241(14) -0.0019(11) -0.0008(11) 0.0018(12)
C13 0.0297(14) 0.0251(14) 0.0231(13) -0.0003(10) 0.0010(11) -0.0022(11)
C14 0.0299(15) 0.0337(16) 0.0359(16) 0.0023(12) 0.0043(12) -0.0024(12)
C15 0.0329(16) 0.0354(17) 0.0486(19) -0.0009(14) 0.0030(14) 0.0037(13)
C16 0.0435(18) 0.0271(15) 0.0372(17) -0.0019(12) -0.0091(14) 0.0042(13)
C17 0.0489(18) 0.0289(15) 0.0271(15) 0.0032(12) 0.0014(13) -0.0042(14)
C18 0.0361(16) 0.0291(15) 0.0289(15) 0.0023(11) 0.0030(12) -0.0015(12)

loop_
_atom_type_symbol
_atom_type_description
_atom_type_scat_dispersion_real
_atom_type_scat_dispersion_imag
_atom_type_scat_source
C C 0.0033 0.0016 'International Tables Vol C Tables 4.2.6.8 and 6.1.1.4'
H H 0.0000 0.0000 'International Tables Vol C Tables 4.2.6.8 and 6.1.1.4'
N N 0.0061 0.0033 'International Tables Vol C Tables 4.2.6.8 and 6.1.1.4'
O O 0.0106 0.0060 'International Tables Vol C Tables 4.2.6.8 and 6.1.1.4'
S S 0.1246 0.1234 'International Tables Vol C Tables 4.2.6.8 and 6.1.1.4'

loop_
_geom_angle_atom_site_label_1
_geom_angle_atom_site_label_2
_geom_angle_atom_site_label_3
_geom_angle
O3 S1 N1 100.03(11)
O4 S1 O3 105.59(12)
O4 S1 O5 119.21(13)
O4 S1 N1 109.64(13)
O5 S1 O3 107.01(12)
O5 S1 N1 113.22(12)
C11 O1 C10 61.24(16)
C8 O2 C9 115.0(2)
C5 O3 S1 116.71(17)
C8 N1 S1 115.61(18)
C12 N1 S1 121.79(18)
C12 N1 C8 118.6(2)
H1A C1 H1B 109.5
H1A C1 H1C 109.5
H1B C1 H1C 109.5
C2 C1 H1A 109.5
C2 C1 H1B 109.5
C2 C1 H1C 109.5
C3 C2 C1 121.1(3)
C7 C2 C1 121.5(3)
C7 C2 C3 117.4(3)
C2 C3 H3 119.0
C4 C3 C2 122.0(3)
C4 C3 H3 119.0
C3 C4 H4 120.8
C5 C4 C3 118.4(3)
C5 C4 H4 120.8
C4 C5 O3 115.7(2)
C4 C5 C6 122.1(3)
C6 C5 O3 122.2(2)
C5 C6 C7 117.7(3)
C5 C6 C8 122.7(2)
C7 C6 C8 119.6(2)
C2 C7 C6 122.4(3)
C2 C7 H7 118.8
C6 C7 H7 118.8
O2 C8 N1 112.8(2)
O2 C8 C6 108.7(2)
O2 C8 H8 108.3
N1 C8 C6 110.4(2)
N1 C8 H8 108.3
C6 C8 H8 108.3
O2 C9 H9A 107.5
O2 C9 H9B 107.5
O2 C9 C10 119.1(2)
H9A C9 H9B 107.0
C10 C9 H9A 107.5
C10 C9 H9B 107.5
O1 C10 C9 118.6(2)
O1 C10 C11 59.13(17)
O1 C10 C13 114.0(2)
C11 C10 C9 126.9(2)
C11 C10 C13 117.9(2)
C13 C10 C9 110.4(2)
O1 C11 C10 59.63(16)
O1 C11 H11 113.5
O1 C11 C12 117.6(2)
C10 C11 H11 113.5
C10 C11 C12 127.7(2)
C12 C11 H11 113.5
N1 C12 C11 115.7(2)
N1 C12 H12A 108.4
N1 C12 H12B 108.4
C11 C12 H12A 108.4
C11 C12 H12B 108.4
H12A C12 H12B 107.4
C14 C13 C10 120.4(2)
C14 C13 C18 119.4(3)
C18 C13 C10 120.1(2)
C13 C14 H14 120.3
C15 C14 C13 119.4(3)
C15 C14 H14 120.3
C14 C15 H15 119.5
C16 C15 C14 121.0(3)
C16 C15 H15 119.5
C15 C16 H16 120.0
C15 C16 C17 120.0(3)
C17 C16 H16 120.0
C16 C17 H17 120.2
C16 C17 C18 119.7(3)
C18 C17 H17 120.2
C13 C18 H18 119.7
C17 C18 C13 120.6(3)
C17 C18 H18 119.7

loop_
_geom_bond_atom_site_label_1
_geom_bond_atom_site_label_2
_geom_bond_distance
S1 O3 1.587(2)
S1 O4 1.421(2)
S1 O5 1.421(2)
S1 N1 1.618(2)
O1 C10 1.451(3)
O1 C11 1.444(3)
O2 C8 1.418(3)
O2 C9 1.423(3)
O3 C5 1.417(3)
N1 C8 1.458(3)
N1 C12 1.455(3)
C1 H1A 0.9600
C1 H1B 0.9600
C1 H1C 0.9600
C1 C2 1.508(4)
C2 C3 1.393(4)
C2 C7 1.385(4)
C3 H3 0.9300
C3 C4 1.380(4)
C4 H4 0.9300
C4 C5 1.380(4)
C5 C6 1.383(4)
C6 C7 1.390(4)
C6 C8 1.514(4)
C7 H7 0.9300
C8 H8 0.9800
C9 H9A 0.9700
C9 H9B 0.9700
C9 C10 1.515(4)
C10 C11 1.475(4)
C10 C13 1.503(4)
C11 H11 0.9800
C11 C12 1.496(4)
C12 H12A 0.9700
C12 H12B 0.9700
C13 C14 1.391(4)
C13 C18 1.395(4)
C14 H14 0.9300
C14 C15 1.388(4)
C15 H15 0.9300
C15 C16 1.377(4)
C16 H16 0.9300
C16 C17 1.383(4)
C17 H17 0.9300
C17 C18 1.386(4)
C18 H18 0.9300
